data_1514797
loop_
_publ_author_name
'Miles, Dillon H.'
'Veguillas, Marcos'
'Toste, F. Dean'

_publ_section_title
;
 Gold(i)-catalyzed enantioselective bromocyclization reactions of allenes
;
_journal_issue 9
_journal_name_full 'Chemical Science'
_journal_page_first 3427
_journal_paper_doi 10.1039/c3sc50811k
_journal_volume 4
_journal_year 2013
_chemical_absolute_configuration ad
_chemical_formula_sum 'C14 H17 Br N2 O4 S'
_chemical_formula_weight 389.26
_chemical_name_common toste70
_chemical_name_systematic
;
toste70
;
_space_group.centring_type P

_space_group_crystal_system orthorhombic
_space_group_IT_number 19
_space_group_name_Hall 'P 2ac 2ab'
_space_group_name_H-M_alt 'P 21 21 21'
_symmetry_space_group_name_Hall 'P 2ac 2ab'
_symmetry_space_group_name_H-M 'P 21 21 21'
_atom_sites_solution_hydrogens geom
_atom_sites_solution_primary 'charge flipping'
_atom_sites_solution_secondary difmap
_audit_creation_method SHELXL-2012
_cell_angle_alpha 90
_cell_angle_beta 90
_cell_angle_gamma 90
_cell_formula_units_Z 4
_cell_length_a 7.6678(10)
_cell_length_b 13.5683(18)
_cell_length_c 14.958(2)
_cell_measurement_reflns_used 9675
_cell_measurement_temperature 100(2)
_cell_measurement_theta_max 68.25
_cell_measurement_theta_min 3.26
_cell_volume 1556.2(4)
_computing_cell_refinement 'Bruker SAINT'
_computing_data_collection 'Bruker APEX2'
_computing_data_reduction 'Bruker SAINT'
_computing_molecular_graphics ORTEP-32
_computing_publication_material WinGX
_computing_structure_refinement SHELXL-2012
_computing_structure_solution SUPERFLIP
_diffrn_ambient_temperature 100(2)
_diffrn_detector_area_resol_mean 8.366
_diffrn_measured_fraction_theta_full 0.999
_diffrn_measured_fraction_theta_max 0.999
_diffrn_measurement_device_type 'Bruker APEX-II CCD'
_diffrn_measurement_method 'phi and omega scans'
_diffrn_radiation_type CuK\a
_diffrn_radiation_wavelength 1.54178
_diffrn_reflns_av_R_equivalents 0.0251
_diffrn_reflns_av_unetI/netI 0.0103
_diffrn_reflns_Laue_measured_fraction_full 0.999
_diffrn_reflns_Laue_measured_fraction_max 0.999
_diffrn_reflns_limit_h_max 9
_diffrn_reflns_limit_h_min -9
_diffrn_reflns_limit_k_max 16
_diffrn_reflns_limit_k_min -16
_diffrn_reflns_limit_l_max 17
_diffrn_reflns_limit_l_min -16
_diffrn_reflns_number 33759
_diffrn_reflns_point_group_measured_fraction_full 0.998
_diffrn_reflns_point_group_measured_fraction_max 0.997
_diffrn_reflns_theta_full 67.000
_diffrn_reflns_theta_max 68.291
_diffrn_reflns_theta_min 4.399
_diffrn_source 'microfocus rotating anode'
_exptl_absorpt_coefficient_mu 5.038
_exptl_absorpt_correction_T_max 0.753
_exptl_absorpt_correction_T_min 0.669
_exptl_absorpt_correction_type multi-scan
_exptl_absorpt_process_details SADABS
_exptl_crystal_colour colorless
_exptl_crystal_density_diffrn 1.661
_exptl_crystal_description block
_exptl_crystal_F_000 792
_exptl_crystal_size_max 0.120
_exptl_crystal_size_mid 0.100
_exptl_crystal_size_min 0.100
_refine_diff_density_max 0.270
_refine_diff_density_min -0.252
_refine_diff_density_rms 0.046
_refine_ls_abs_structure_details
;
Flack x determined using 1191 quotients [(I+)-(I-)]/[(I+)+(I-)]
(Parsons and Flack (2004), Acta Cryst. A60, s61).
;
_refine_ls_abs_structure_Flack -0.007(4)
_refine_ls_extinction_coef 0.00218(12)
_refine_ls_extinction_expression Fc^*^=kFc[1+0.001xFc^2^\l^3^/sin(2\q)]^-1/4^
_refine_ls_extinction_method SHELXL
_refine_ls_goodness_of_fit_ref 1.183
_refine_ls_hydrogen_treatment constr
_refine_ls_matrix_type full
_refine_ls_number_parameters 202
_refine_ls_number_reflns 2848
_refine_ls_number_restraints 0
_refine_ls_restrained_S_all 1.183
_refine_ls_R_factor_all 0.0159
_refine_ls_R_factor_gt 0.0159
_refine_ls_shift/su_max 0.001
_refine_ls_shift/su_mean 0.000
_refine_ls_structure_factor_coef Fsqd
_refine_ls_weighting_details
;
w=1/[\s^2^(Fo^2^)+(0.0143P)^2^+0.9672P]
where P=(Fo^2^+2Fc^2^)/3
;
_refine_ls_weighting_scheme calc
_refine_ls_wR_factor_gt 0.0411
_refine_ls_wR_factor_ref 0.0411
_reflns_Friedel_coverage 0.719
_reflns_Friedel_fraction_full 0.997
_reflns_Friedel_fraction_max 0.995
_reflns_number_gt 2847
_reflns_number_total 2848
_reflns_threshold_expression 'I > 2\s(I)'
_cod_data_source_file c3sc50811k.txt
_cod_data_source_block toste70
_cod_depositor_comments
;
The following automatic conversions were performed:

'_space_group.centring_type' value 'primitive' was replaced with the
value 'P' as specified in the replacement file
'/home/antanas/src/cod-tools/trunk/data/replacement-values/replacement_values.lst'.

Automatic conversion script
Id: cif_fix_values 5642 2017-10-24 12:04:52Z antanas 
;
_cod_original_cell_volume 1556.3(4)
_cod_database_code 1514797
_shelx_space_group_comment
;
The symmetry employed for this shelxl refinement is uniquely defined
by the following loop, which should always be used as a source of
symmetry information in preference to the above space-group names.
They are only intended as comments.
;
_shelx_estimated_absorpt_t_min 0.583
_shelx_estimated_absorpt_t_max 0.633
_shelxl_version_number 2012-9

loop_
_space_group_symop_operation_xyz
'x, y, z'
'-x+1/2, -y, z+1/2'
'-x, y+1/2, -z+1/2'
'x+1/2, -y+1/2, -z'

loop_
_atom_site_label
_atom_site_type_symbol
_atom_site_fract_x
_atom_site_fract_y
_atom_site_fract_z
_atom_site_U_iso_or_equiv
_atom_site_adp_type
_atom_site_occupancy
_atom_site_site_symmetry_order
_atom_site_calc_flag
_atom_site_refinement_flags_posn
_atom_site_refinement_flags_adp
C1 C 0.2069(3) 1.24566(18) 0.18730(16) 0.0118(5) Uani 1 1 d . .
C2 C 0.3838(4) 1.25265(19) 0.16689(17) 0.0137(5) Uani 1 1 d . .
H2 H 0.4220 1.2506 0.1065 0.016 Uiso 1 1 calc R U
C3 C 0.5031(4) 1.26268(18) 0.23566(17) 0.0142(5) Uani 1 1 d . .
H3 H 0.6246 1.2664 0.2237 0.017 Uiso 1 1 calc R U
C4 C 0.4408(3) 1.26714(19) 0.32248(17) 0.0142(5) Uani 1 1 d . .
C5 C 0.2649(4) 1.26124(17) 0.34395(15) 0.0149(5) Uani 1 1 d . .
H5 H 0.2270 1.2649 0.4043 0.018 Uiso 1 1 calc R U
C6 C 0.1468(3) 1.24986(18) 0.27522(19) 0.0145(5) Uani 1 1 d . .
H6 H 0.0256 1.2449 0.2876 0.017 Uiso 1 1 calc R U
C7 C 0.2021(4) 1.08184(18) -0.00135(17) 0.0151(5) Uani 1 1 d . .
H7A H 0.3124 1.0608 0.0273 0.018 Uiso 1 1 calc R U
H7B H 0.2273 1.1333 -0.0465 0.018 Uiso 1 1 calc R U
C8 C 0.1047(4) 0.9947(2) -0.04227(17) 0.0200(6) Uani 1 1 d . .
H8A H 0.1869 0.9472 -0.0696 0.024 Uiso 1 1 calc R U
H8B H 0.0211 1.0171 -0.0884 0.024 Uiso 1 1 calc R U
C9 C 0.0091(4) 0.9482(2) 0.03696(18) 0.0175(6) Uani 1 1 d . .
H9A H 0.0852 0.9004 0.0681 0.021 Uiso 1 1 calc R U
H9B H -0.0976 0.9137 0.0166 0.021 Uiso 1 1 calc R U
C10 C -0.0381(3) 1.03502(18) 0.09950(16) 0.0121(5) Uani 1 1 d . .
H10 H -0.1631 1.0531 0.0899 0.015 Uiso 1 1 calc R U
C11 C -0.0090(3) 1.01563(19) 0.19761(16) 0.0120(5) Uani 1 1 d . .
C12 C -0.1262(3) 1.01694(19) 0.26286(17) 0.0137(5) Uani 1 1 d . .
C13 C -0.3180(3) 1.0333(2) 0.24417(18) 0.0172(6) Uani 1 1 d . .
H13A H -0.3324 1.0597 0.1836 0.026 Uiso 1 1 calc R U
H13B H -0.3654 1.0803 0.2876 0.026 Uiso 1 1 calc R U
H13C H -0.3805 0.9706 0.2492 0.026 Uiso 1 1 calc R U
C14 C -0.0859(4) 1.0024(2) 0.35989(17) 0.0199(5) Uani 1 1 d . .
H14A H 0.0270 0.9693 0.3660 0.030 Uiso 1 1 calc R U
H14B H -0.1770 0.9617 0.3873 0.030 Uiso 1 1 calc R U
H14C H -0.0814 1.0665 0.3899 0.030 Uiso 1 1 calc R U
N1 N 0.5682(3) 1.27706(17) 0.39613(16) 0.0196(5) Uani 1 1 d . .
N2 N 0.0739(3) 1.11589(15) 0.06504(14) 0.0129(4) Uani 1 1 d . .
O1 O 0.5170(3) 1.31280(19) 0.46632(14) 0.0339(5) Uani 1 1 d . .
O2 O 0.7174(3) 1.24799(15) 0.38310(13) 0.0258(4) Uani 1 1 d . .
O3 O -0.1150(2) 1.23881(14) 0.13646(12) 0.0171(4) Uani 1 1 d . .
O4 O 0.1116(3) 1.29064(13) 0.02679(12) 0.0169(4) Uani 1 1 d . .
S1 S 0.05534(8) 1.22804(4) 0.09839(4) 0.01208(14) Uani 1 1 d . .
Br1 Br 0.23181(3) 0.98868(2) 0.22451(2) 0.01707(9) Uani 1 1 d . .

loop_
_atom_site_aniso_label
_atom_site_aniso_U_11
_atom_site_aniso_U_22
_atom_site_aniso_U_33
_atom_site_aniso_U_23
_atom_site_aniso_U_13
_atom_site_aniso_U_12
C1 0.0152(12) 0.0108(11) 0.0092(11) 0.0003(8) -0.0019(10) 0.0015(10)
C2 0.0180(13) 0.0111(12) 0.0118(12) 0.0002(9) 0.0022(11) 0.0003(10)
C3 0.0140(11) 0.0122(11) 0.0163(13) 0.0001(10) -0.0004(12) 0.0008(9)
C4 0.0177(13) 0.0111(12) 0.0137(12) 0.0007(10) -0.0040(10) 0.0000(10)
C5 0.0224(14) 0.0148(11) 0.0076(10) 0.0002(9) 0.0031(11) 0.0032(12)
C6 0.0125(11) 0.0147(11) 0.0162(12) -0.0017(11) 0.0012(11) 0.0031(9)
C7 0.0153(12) 0.0165(12) 0.0136(11) -0.0024(10) 0.0048(11) -0.0011(10)
C8 0.0262(13) 0.0207(14) 0.0132(12) -0.0050(11) 0.0036(10) -0.0066(12)
C9 0.0206(13) 0.0180(13) 0.0139(13) -0.0024(10) 0.0001(11) -0.0047(11)
C10 0.0102(11) 0.0145(12) 0.0116(12) 0.0015(10) -0.0007(9) -0.0039(9)
C11 0.0102(10) 0.0130(11) 0.0130(12) 0.0017(10) -0.0041(8) -0.0004(10)
C12 0.0173(11) 0.0103(10) 0.0137(12) 0.0006(10) -0.0002(9) -0.0010(10)
C13 0.0158(12) 0.0180(13) 0.0177(13) 0.0017(10) 0.0040(10) -0.0006(9)
C14 0.0258(13) 0.0222(14) 0.0117(12) 0.0028(11) 0.0018(10) -0.0010(12)
N1 0.0243(13) 0.0184(11) 0.0162(12) 0.0017(9) -0.0056(10) -0.0038(10)
N2 0.0144(10) 0.0136(10) 0.0106(10) -0.0001(8) 0.0023(9) 0.0001(8)
O1 0.0351(12) 0.0525(14) 0.0141(10) -0.0103(10) -0.0061(9) 0.0011(11)
O2 0.0196(10) 0.0289(10) 0.0289(10) -0.0014(8) -0.0109(9) 0.0026(9)
O3 0.0141(9) 0.0220(9) 0.0154(9) -0.0009(7) -0.0025(8) 0.0050(8)
O4 0.0255(10) 0.0153(9) 0.0100(8) 0.0021(7) -0.0028(8) -0.0002(8)
S1 0.0146(3) 0.0131(3) 0.0086(3) 0.0004(2) -0.0019(2) 0.0019(2)
Br1 0.01371(13) 0.02172(14) 0.01579(13) 0.00084(10) -0.00363(9) 0.00289(10)

loop_
_atom_type_symbol
_atom_type_description
_atom_type_scat_dispersion_real
_atom_type_scat_dispersion_imag
_atom_type_scat_source
C C 0.0181 0.0091 'International Tables Vol C Tables 4.2.6.8 and 6.1.1.4'
H H 0.0000 0.0000 'International Tables Vol C Tables 4.2.6.8 and 6.1.1.4'
N N 0.0311 0.0180 'International Tables Vol C Tables 4.2.6.8 and 6.1.1.4'
O O 0.0492 0.0322 'International Tables Vol C Tables 4.2.6.8 and 6.1.1.4'
S S 0.3331 0.5567 'International Tables Vol C Tables 4.2.6.8 and 6.1.1.4'
Br Br -0.6763 1.2805 'International Tables Vol C Tables 4.2.6.8 and 6.1.1.4'

loop_
_geom_angle_atom_site_label_1
_geom_angle_atom_site_label_2
_geom_angle_atom_site_label_3
_geom_angle
C2 C1 C6 121.7(2)
C2 C1 S1 118.70(19)
C6 C1 S1 119.58(19)
C3 C2 C1 119.2(2)
C3 C2 H2 120.4
C1 C2 H2 120.4
C2 C3 C4 118.2(3)
C2 C3 H3 120.9
C4 C3 H3 120.9
C3 C4 C5 123.3(2)
C3 C4 N1 118.3(2)
C5 C4 N1 118.3(2)
C6 C5 C4 118.2(2)
C6 C5 H5 120.9
C4 C5 H5 120.9
C5 C6 C1 119.4(2)
C5 C6 H6 120.3
C1 C6 H6 120.3
N2 C7 C8 100.7(2)
N2 C7 H7A 111.6
C8 C7 H7A 111.6
N2 C7 H7B 111.6
C8 C7 H7B 111.6
H7A C7 H7B 109.4
C7 C8 C9 104.1(2)
C7 C8 H8A 110.9
C9 C8 H8A 110.9
C7 C8 H8B 110.9
C9 C8 H8B 110.9
H8A C8 H8B 109.0
C8 C9 C10 105.5(2)
C8 C9 H9A 110.6
C10 C9 H9A 110.6
C8 C9 H9B 110.6
C10 C9 H9B 110.6
H9A C9 H9B 108.8
N2 C10 C11 112.4(2)
N2 C10 C9 102.56(19)
C11 C10 C9 114.9(2)
N2 C10 H10 108.9
C11 C10 H10 108.9
C9 C10 H10 108.9
C12 C11 C10 127.8(2)
C12 C11 Br1 119.91(18)
C10 C11 Br1 112.24(16)
C11 C12 C14 124.8(2)
C11 C12 C13 121.6(2)
C14 C12 C13 113.5(2)
C12 C13 H13A 109.5
C12 C13 H13B 109.5
H13A C13 H13B 109.5
C12 C13 H13C 109.5
H13A C13 H13C 109.5
H13B C13 H13C 109.5
C12 C14 H14A 109.5
C12 C14 H14B 109.5
H14A C14 H14B 109.5
C12 C14 H14C 109.5
H14A C14 H14C 109.5
H14B C14 H14C 109.5
O1 N1 O2 124.4(2)
O1 N1 C4 117.7(2)
O2 N1 C4 118.0(2)
C7 N2 C10 112.86(19)
C7 N2 S1 124.43(18)
C10 N2 S1 122.71(17)
O3 S1 O4 120.74(12)
O3 S1 N2 107.49(12)
O4 S1 N2 107.60(11)
O3 S1 C1 106.52(12)
O4 S1 C1 106.36(11)
N2 S1 C1 107.51(12)

loop_
_geom_bond_atom_site_label_1
_geom_bond_atom_site_label_2
_geom_bond_distance
C1 C2 1.393(4)
C1 C6 1.395(4)
C1 S1 1.782(3)
C2 C3 1.383(4)
C2 H2 0.9500
C3 C4 1.385(4)
C3 H3 0.9500
C4 C5 1.389(4)
C4 N1 1.479(3)
C5 C6 1.379(4)
C5 H5 0.9500
C6 H6 0.9500
C7 N2 1.472(3)
C7 C8 1.527(4)
C7 H7A 0.9900
C7 H7B 0.9900
C8 C9 1.529(4)
C8 H8A 0.9900
C8 H8B 0.9900
C9 C10 1.547(4)
C9 H9A 0.9900
C9 H9B 0.9900
C10 N2 1.485(3)
C10 C11 1.508(3)
C10 H10 1.0000
C11 C12 1.327(3)
C11 Br1 1.925(2)
C12 C14 1.497(4)
C12 C13 1.513(3)
C13 H13A 0.9800
C13 H13B 0.9800
C13 H13C 0.9800
C14 H14A 0.9800
C14 H14B 0.9800
C14 H14C 0.9800
N1 O1 1.221(3)
N1 O2 1.226(3)
N2 S1 1.608(2)
O3 S1 1.4324(19)
O4 S1 1.4334(19)
